data_4087572
loop_
_publ_author_name
'Karthik, Vedhagiri'
'Gupta, Vivek'
'Anantharaman, Ganapathi'

_publ_section_title
;
 Synthesis, Structure, and Coordination Chemistry of
 Phosphine-Functionalized Imidazole/Imidazolium Salts and Cleavage of a
 C--P Bond in an NHC--Phosphenium Salt using a Pd(0) Precursor
;
_journal_issue 15
_journal_name_full Organometallics
_journal_page_first 3713
_journal_paper_doi 10.1021/acs.organomet.5b00336
_journal_volume 34
_journal_year 2015
_chemical_formula_moiety 'C28 H24 Au2 Cl2 N2 P2'
_chemical_formula_sum 'C28 H24 Au2 Cl2 N2 P2'
_chemical_formula_weight 915.26
_chemical_name_common 'Au-Phos complex'
_space_group_IT_number 14
_space_group_name_Hall '-P 2ybc'
_space_group_name_H-M_alt 'P 1 21/c 1'
_symmetry_cell_setting monoclinic
_symmetry_space_group_name_Hall '-P 2ybc'
_symmetry_space_group_name_H-M 'P 1 21/c 1'
_atom_sites_solution_hydrogens geom
_atom_sites_solution_primary direct
_atom_sites_solution_secondary difmap
_audit_creation_method SHELXL-97
_cell_angle_alpha 90.00
_cell_angle_beta 90.470(4)
_cell_angle_gamma 90.00
_cell_formula_units_Z 8
_cell_length_a 16.503(3)
_cell_length_b 16.518(3)
_cell_length_c 20.791(4)
_cell_measurement_reflns_used 4198
_cell_measurement_temperature 100(2)
_cell_measurement_theta_max 25.58
_cell_measurement_theta_min 2.31
_cell_volume 5667.4(18)
_computing_cell_refinement 'Bruker SMART'
_computing_data_collection 'Bruker SMART'
_computing_data_reduction 'Bruker SAINT'
_computing_molecular_graphics 'ORTEP 3v2'
_computing_structure_refinement 'SHELXL-97 (Sheldrick, 1997)'
_computing_structure_solution 'SHELXS-97 (Sheldrick, 1990)'
_diffrn_ambient_temperature 100(2)
_diffrn_measured_fraction_theta_full 0.993
_diffrn_measured_fraction_theta_max 0.993
_diffrn_measurement_device_type 'CCD area detector'
_diffrn_measurement_method 'phi and omega scans'
_diffrn_radiation_monochromator graphite
_diffrn_radiation_source 'fine-focus sealed tube'
_diffrn_radiation_type MoK\a
_diffrn_radiation_wavelength 0.71073
_diffrn_reflns_av_R_equivalents 0.0735
_diffrn_reflns_av_sigmaI/netI 0.0885
_diffrn_reflns_limit_h_max 16
_diffrn_reflns_limit_h_min -20
_diffrn_reflns_limit_k_max 20
_diffrn_reflns_limit_k_min -19
_diffrn_reflns_limit_l_max 20
_diffrn_reflns_limit_l_min -25
_diffrn_reflns_number 31402
_diffrn_reflns_theta_full 26.00
_diffrn_reflns_theta_max 26.00
_diffrn_reflns_theta_min 1.23
_exptl_absorpt_coefficient_mu 10.664
_exptl_absorpt_correction_T_max 0.4152
_exptl_absorpt_correction_T_min 0.2498
_exptl_absorpt_correction_type empirical
_exptl_absorpt_process_details SADABS
_exptl_crystal_colour colorless
_exptl_crystal_density_diffrn 2.145
_exptl_crystal_density_method 'not measured'
_exptl_crystal_description block
_exptl_crystal_F_000 3424
_exptl_crystal_size_max 0.18
_exptl_crystal_size_mid 0.14
_exptl_crystal_size_min 0.10
_refine_diff_density_max 3.514
_refine_diff_density_min -1.580
_refine_diff_density_rms 0.304
_refine_ls_extinction_method none
_refine_ls_goodness_of_fit_ref 1.027
_refine_ls_hydrogen_treatment constr
_refine_ls_matrix_type full
_refine_ls_number_parameters 651
_refine_ls_number_reflns 11079
_refine_ls_number_restraints 0
_refine_ls_restrained_S_all 1.027
_refine_ls_R_factor_all 0.0842
_refine_ls_R_factor_gt 0.0529
_refine_ls_shift/su_max 0.001
_refine_ls_shift/su_mean 0.000
_refine_ls_structure_factor_coef Fsqd
_refine_ls_weighting_details 'calc w=1/[\s^2^(Fo^2^)+(0.0584P)^2^+0.0000P] where P=(Fo^2^+2Fc^2^)/3'
_refine_ls_weighting_scheme calc
_refine_ls_wR_factor_gt 0.1140
_refine_ls_wR_factor_ref 0.1339
_reflns_number_gt 7942
_reflns_number_total 11079
_reflns_threshold_expression >2sigma(I)
_cod_data_source_file om5b00336_si_002.cif
_cod_data_source_block 17apram
_cod_depositor_comments
;
The following automatic conversions were performed:

data item '_exptl_absorpt_correction_type' value 'Empirical' was
changed to 'empirical' in accordance with the
/home/saulius/struct/COD-crude-data/automatic-downloads/DataCite-retrospective/ACS/depositions/lib/dictionaries/cif_core.dic
dictionary named 'cif_core.dic' version 2.4.2 last updated on
2011-04-26.

data item '_refine_ls_hydrogen_treatment' value 'Constr' was changed
to 'constr' in accordance with the
/home/saulius/struct/COD-crude-data/automatic-downloads/DataCite-retrospective/ACS/depositions/lib/dictionaries/cif_core.dic
dictionary named 'cif_core.dic' version 2.4.2 last updated on
2011-04-26.

data item '_symmetry_cell_setting' value 'Monoclinic' was changed to
'monoclinic' in accordance with the
/home/saulius/struct/COD-crude-data/automatic-downloads/DataCite-retrospective/ACS/depositions/lib/dictionaries/cif_core.dic
dictionary named 'cif_core.dic' version 2.4.2 last updated on
2011-04-26.

Automatic conversion script
Id: cif_fix_values 6909 2019-04-08 15:41:33Z antanas 

2020-05-08
Z value and formula fixed to values more according to usual
chemical conventions.                 miguel
;
_cod_original_formula_sum 'C56 H48 Au4 Cl4 N4 P4'
_cod_original_formula_weight 1830.53
_cod_original_formula_moiety 'C56 H48 Au4 Cl4 N4 P4'
_cod_original_formula_units_Z 4
_cod_original_cell_volume 5667.7(19)
_cod_original_sg_symbol_Hall '-P 2ybc '
_cod_original_sg_symbol_H-M 'P2(1)/c  '
_cod_database_code 4087572

loop_
_symmetry_equiv_pos_as_xyz
'x, y, z'
'-x, y+1/2, -z+1/2'
'-x, -y, -z'
'x, -y-1/2, z-1/2'

loop_
_atom_site_label
_atom_site_type_symbol
_atom_site_fract_x
_atom_site_fract_y
_atom_site_fract_z
_atom_site_U_iso_or_equiv
_atom_site_adp_type
_atom_site_occupancy
_atom_site_symmetry_multiplicity
_atom_site_calc_flag
_atom_site_refinement_flags
Au1 Au 0.84287(2) 0.83362(3) 0.65557(2) 0.02336(13) Uani 1 1 d .
Au2 Au 0.93567(2) 0.70768(3) 0.57726(2) 0.02375(13) Uani 1 1 d .
Au3 Au 0.43886(2) 0.80506(3) 0.56374(2) 0.02498(13) Uani 1 1 d .
Au4 Au 0.33587(3) 0.68267(3) 0.49145(2) 0.02525(13) Uani 1 1 d .
C1 C 0.6103(6) 0.6342(8) 0.5581(6) 0.030(3) Uani 1 1 d .
H1 H 0.5581 0.6129 0.5487 0.036 Uiso 1 1 calc R
C2 C 0.7136(6) 0.6863(7) 0.6072(5) 0.021(3) Uani 1 1 d .
C3 C 0.7342(6) 0.6767(7) 0.5442(5) 0.021(3) Uani 1 1 d .
C4 C 0.6562(7) 0.6208(8) 0.4461(5) 0.036(3) Uani 1 1 d .
H4A H 0.6886 0.5727 0.4361 0.055 Uiso 1 1 calc R
H4B H 0.6732 0.6659 0.4187 0.055 Uiso 1 1 calc R
H4C H 0.5988 0.6091 0.4382 0.055 Uiso 1 1 calc R
C5 C 0.6897(6) 0.7432(7) 0.7337(5) 0.021(2) Uani 1 1 d .
C6 C 0.6376(8) 0.8074(8) 0.7225(6) 0.040(3) Uani 1 1 d .
H6 H 0.6461 0.8407 0.6859 0.048 Uiso 1 1 calc R
C7 C 0.5743(7) 0.8248(7) 0.7623(6) 0.029(3) Uani 1 1 d .
H7 H 0.5405 0.8703 0.7542 0.035 Uiso 1 1 calc R
C8 C 0.5604(6) 0.7746(8) 0.8145(6) 0.032(3) Uani 1 1 d .
H8 H 0.5159 0.7846 0.8421 0.039 Uiso 1 1 calc R
C9 C 0.6105(7) 0.7113(9) 0.8261(6) 0.037(3) Uani 1 1 d .
H9 H 0.6012 0.6775 0.8623 0.044 Uiso 1 1 calc R
C10 C 0.6768(6) 0.6944(7) 0.7852(5) 0.022(3) Uani 1 1 d .
H10 H 0.7116 0.6498 0.7937 0.027 Uiso 1 1 calc R
C11 C 0.8255(6) 0.6353(7) 0.7043(5) 0.022(3) Uani 1 1 d .
C12 C 0.7973(7) 0.5588(8) 0.6911(6) 0.031(3) Uani 1 1 d .
H12 H 0.7477 0.5523 0.6681 0.037 Uiso 1 1 calc R
C13 C 0.8407(8) 0.4899(9) 0.7112(7) 0.044(4) Uani 1 1 d .
H13 H 0.8200 0.4368 0.7047 0.053 Uiso 1 1 calc R
C14 C 0.9163(8) 0.5029(9) 0.7413(6) 0.041(4) Uani 1 1 d .
H14 H 0.9482 0.4573 0.7532 0.050 Uiso 1 1 calc R
C15 C 0.9453(7) 0.5783(8) 0.7542(5) 0.030(3) Uani 1 1 d .
H15 H 0.9964 0.5853 0.7750 0.036 Uiso 1 1 calc R
C16 C 0.8993(7) 0.6442(8) 0.7365(5) 0.033(3) Uani 1 1 d .
H16 H 0.9183 0.6971 0.7465 0.040 Uiso 1 1 calc R
C17 C 0.8149(7) 0.7968(7) 0.4664(5) 0.025(3) Uani 1 1 d .
C18 C 0.7385(7) 0.8334(8) 0.4655(6) 0.031(3) Uani 1 1 d .
H18 H 0.6941 0.8090 0.4869 0.038 Uiso 1 1 calc R
C19 C 0.7287(8) 0.9048(9) 0.4334(7) 0.043(4) Uani 1 1 d .
H19 H 0.6769 0.9300 0.4333 0.052 Uiso 1 1 calc R
C20 C 0.7895(8) 0.9410(8) 0.4019(6) 0.039(3) Uani 1 1 d .
H20 H 0.7799 0.9895 0.3786 0.047 Uiso 1 1 calc R
C21 C 0.8673(8) 0.9065(8) 0.4036(6) 0.040(3) Uani 1 1 d .
H21 H 0.9121 0.9326 0.3842 0.048 Uiso 1 1 calc R
C22 C 0.8759(7) 0.8341(7) 0.4342(6) 0.031(3) Uani 1 1 d .
H22 H 0.9273 0.8083 0.4329 0.037 Uiso 1 1 calc R
C23 C 0.8526(6) 0.6245(8) 0.4497(5) 0.028(3) Uani 1 1 d .
C24 C 0.8821(7) 0.5500(8) 0.4712(6) 0.032(3) Uani 1 1 d .
H24 H 0.8871 0.5397 0.5160 0.038 Uiso 1 1 calc R
C25 C 0.9040(7) 0.4917(8) 0.4277(6) 0.035(3) Uani 1 1 d .
H25 H 0.9224 0.4405 0.4428 0.041 Uiso 1 1 calc R
C26 C 0.8997(7) 0.5065(9) 0.3620(5) 0.033(3) Uani 1 1 d .
H26 H 0.9173 0.4665 0.3323 0.039 Uiso 1 1 calc R
C27 C 0.8702(7) 0.5786(8) 0.3403(6) 0.031(3) Uani 1 1 d .
H27 H 0.8660 0.5879 0.2953 0.037 Uiso 1 1 calc R
C28 C 0.8458(6) 0.6395(8) 0.3831(6) 0.029(3) Uani 1 1 d .
H28 H 0.8252 0.6895 0.3675 0.035 Uiso 1 1 calc R
C29 C 0.1286(7) 0.8789(7) 0.6176(6) 0.030(3) Uani 1 1 d .
H29 H 0.0808 0.9016 0.6351 0.036 Uiso 1 1 calc R
C30 C 0.2443(7) 0.8269(7) 0.6088(5) 0.024(3) Uani 1 1 d .
C31 C 0.2130(6) 0.8298(7) 0.5472(6) 0.026(3) Uani 1 1 d .
C32 C 0.0758(8) 0.8858(9) 0.5061(6) 0.047(4) Uani 1 1 d .
H32A H 0.0525 0.8357 0.4886 0.071 Uiso 1 1 calc R
H32B H 0.1007 0.9168 0.4713 0.071 Uiso 1 1 calc R
H32C H 0.0329 0.9181 0.5258 0.071 Uiso 1 1 calc R
C33 C 0.3613(6) 0.8607(8) 0.7065(5) 0.026(3) Uani 1 1 d .
C34 C 0.3898(6) 0.9363(8) 0.6955(6) 0.029(3) Uani 1 1 d .
H34 H 0.3990 0.9527 0.6524 0.034 Uiso 1 1 calc R
C35 C 0.4060(7) 0.9910(8) 0.7454(6) 0.033(3) Uani 1 1 d .
H35 H 0.4241 1.0444 0.7365 0.039 Uiso 1 1 calc R
C36 C 0.3949(7) 0.9647(8) 0.8091(6) 0.031(3) Uani 1 1 d .
H36 H 0.4062 0.9997 0.8442 0.037 Uiso 1 1 calc R
C37 C 0.3671(7) 0.8866(8) 0.8197(6) 0.033(3) Uani 1 1 d .
H37 H 0.3600 0.8681 0.8625 0.039 Uiso 1 1 calc R
C38 C 0.3492(7) 0.8345(8) 0.7684(5) 0.027(3) Uani 1 1 d .
H38 H 0.3290 0.7817 0.7763 0.032 Uiso 1 1 calc R
C39 C 0.3317(7) 0.6922(8) 0.6679(5) 0.029(3) Uani 1 1 d .
C40 C 0.2607(7) 0.6676(7) 0.6969(5) 0.025(3) Uani 1 1 d .
H40 H 0.2174 0.7051 0.7010 0.030 Uiso 1 1 calc R
C41 C 0.2508(7) 0.5889(8) 0.7204(6) 0.036(3) Uani 1 1 d .
H41 H 0.2013 0.5726 0.7395 0.043 Uiso 1 1 calc R
C42 C 0.3150(8) 0.5354(8) 0.7149(6) 0.037(3) Uani 1 1 d .
H42 H 0.3097 0.4817 0.7306 0.045 Uiso 1 1 calc R
C43 C 0.3867(8) 0.5594(9) 0.6868(6) 0.039(3) Uani 1 1 d .
H43 H 0.4306 0.5225 0.6832 0.047 Uiso 1 1 calc R
C44 C 0.3939(7) 0.6370(9) 0.6641(5) 0.032(3) Uani 1 1 d .
H44 H 0.4435 0.6533 0.6452 0.038 Uiso 1 1 calc R
C45 C 0.3082(6) 0.8723(7) 0.4345(5) 0.024(3) Uani 1 1 d .
C46 C 0.2893(8) 0.9544(8) 0.4459(6) 0.038(3) Uani 1 1 d .
H46 H 0.2464 0.9690 0.4738 0.046 Uiso 1 1 calc R
C47 C 0.3353(8) 1.0134(8) 0.4154(6) 0.043(4) Uani 1 1 d .
H47 H 0.3249 1.0689 0.4241 0.052 Uiso 1 1 calc R
C48 C 0.3945(7) 0.9934(9) 0.3734(6) 0.040(3) Uani 1 1 d .
H48 H 0.4229 1.0347 0.3511 0.048 Uiso 1 1 calc R
C49 C 0.4135(7) 0.9137(10) 0.3630(6) 0.046(4) Uani 1 1 d .
H49 H 0.4566 0.9001 0.3350 0.055 Uiso 1 1 calc R
C50 C 0.3707(6) 0.8537(8) 0.3927(5) 0.031(3) Uani 1 1 d .
H50 H 0.3839 0.7987 0.3846 0.038 Uiso 1 1 calc R
C51 C 0.1726(6) 0.7608(8) 0.4222(6) 0.028(3) Uani 1 1 d .
C52 C 0.1613(7) 0.7991(8) 0.3616(6) 0.034(3) Uani 1 1 d .
H52 H 0.1935 0.8439 0.3489 0.041 Uiso 1 1 calc R
C53 C 0.1006(7) 0.7675(9) 0.3217(6) 0.041(4) Uani 1 1 d .
H53 H 0.0927 0.7905 0.2803 0.049 Uiso 1 1 calc R
C54 C 0.0521(7) 0.7047(8) 0.3403(6) 0.038(3) Uani 1 1 d .
H54 H 0.0103 0.6859 0.3123 0.046 Uiso 1 1 calc R
C55 C 0.0637(7) 0.6680(8) 0.4001(6) 0.034(3) Uani 1 1 d .
H55 H 0.0300 0.6245 0.4130 0.041 Uiso 1 1 calc R
C56 C 0.1245(7) 0.6956(8) 0.4402(6) 0.036(3) Uani 1 1 d .
H56 H 0.1337 0.6699 0.4804 0.043 Uiso 1 1 calc R
Cl1 Cl 0.91211(16) 0.95270(19) 0.64034(15) 0.0329(7) Uani 1 1 d .
Cl2 Cl 1.05302(16) 0.70595(19) 0.63676(15) 0.0330(7) Uani 1 1 d .
Cl3 Cl 0.53918(17) 0.8178(2) 0.48991(15) 0.0404(8) Uani 1 1 d .
Cl4 Cl 0.41274(17) 0.56716(19) 0.49634(15) 0.0331(7) Uani 1 1 d .
N1 N 0.6682(5) 0.6425(6) 0.5133(4) 0.027(2) Uani 1 1 d .
N2 N 0.6321(6) 0.6580(6) 0.6161(5) 0.030(2) Uani 1 1 d .
N3 N 0.1370(5) 0.8659(6) 0.5543(5) 0.031(2) Uani 1 1 d .
N4 N 0.1910(5) 0.8580(6) 0.6537(5) 0.028(2) Uani 1 1 d .
P1 P 0.76880(17) 0.72303(19) 0.67557(14) 0.0223(7) Uani 1 1 d .
P2 P 0.83094(17) 0.70214(19) 0.50849(14) 0.0226(7) Uani 1 1 d .
P3 P 0.34269(16) 0.7942(2) 0.63722(14) 0.0228(7) Uani 1 1 d .
P4 P 0.25647(17) 0.7908(2) 0.47426(14) 0.0246(7) Uani 1 1 d .

loop_
_atom_site_aniso_label
_atom_site_aniso_U_11
_atom_site_aniso_U_22
_atom_site_aniso_U_33
_atom_site_aniso_U_23
_atom_site_aniso_U_13
_atom_site_aniso_U_12
Au1 0.0210(2) 0.0271(3) 0.0220(2) -0.0023(2) 0.00057(18) -0.00302(18)
Au2 0.0233(2) 0.0265(3) 0.0215(2) -0.0034(2) -0.00150(18) -0.00096(18)
Au3 0.0196(2) 0.0354(3) 0.0200(2) -0.0029(2) 0.00205(17) 0.00118(19)
Au4 0.0256(2) 0.0288(3) 0.0212(2) 0.0001(2) -0.00561(18) 0.00291(19)
C1 0.016(6) 0.036(8) 0.037(7) 0.010(6) 0.002(5) -0.002(5)
C2 0.018(5) 0.019(7) 0.027(6) 0.004(5) -0.005(5) -0.009(5)
C3 0.028(6) 0.014(7) 0.021(6) -0.003(5) -0.011(5) 0.003(5)
C4 0.043(8) 0.044(10) 0.022(7) 0.003(6) -0.007(6) -0.013(6)
C5 0.024(6) 0.022(7) 0.015(6) -0.005(5) -0.006(4) 0.002(5)
C6 0.046(8) 0.047(10) 0.028(7) 0.011(6) 0.002(6) -0.010(7)
C7 0.030(7) 0.024(8) 0.034(7) 0.004(6) -0.007(5) 0.005(5)
C8 0.011(5) 0.041(9) 0.044(8) -0.013(7) 0.003(5) 0.012(5)
C9 0.023(6) 0.064(11) 0.024(7) 0.003(6) 0.013(5) -0.008(6)
C10 0.021(6) 0.018(7) 0.027(6) 0.009(5) 0.002(5) 0.006(5)
C11 0.014(5) 0.035(8) 0.018(6) 0.011(5) 0.006(4) -0.003(5)
C12 0.030(7) 0.026(8) 0.037(7) 0.002(6) -0.014(5) 0.002(5)
C13 0.050(8) 0.028(9) 0.054(9) -0.001(7) -0.003(7) 0.005(6)
C14 0.050(8) 0.049(11) 0.025(7) 0.013(7) -0.008(6) 0.018(7)
C15 0.020(6) 0.044(9) 0.025(6) 0.011(6) -0.007(5) 0.003(6)
C16 0.036(7) 0.041(9) 0.024(7) -0.004(6) 0.002(5) -0.009(6)
C17 0.030(6) 0.023(7) 0.021(6) 0.000(5) 0.004(5) -0.013(5)
C18 0.029(7) 0.036(9) 0.029(7) 0.002(6) -0.004(5) 0.005(6)
C19 0.041(8) 0.037(10) 0.051(9) -0.006(7) -0.009(7) 0.000(6)
C20 0.068(10) 0.021(8) 0.029(7) 0.002(6) -0.016(7) -0.005(7)
C21 0.063(9) 0.025(9) 0.031(7) 0.008(6) 0.018(7) -0.013(7)
C22 0.036(7) 0.016(7) 0.041(8) -0.003(6) 0.007(6) 0.012(5)
C23 0.025(6) 0.035(9) 0.024(6) 0.010(6) -0.002(5) 0.003(5)
C24 0.037(7) 0.029(8) 0.029(7) -0.008(6) 0.001(5) -0.009(6)
C25 0.034(7) 0.027(8) 0.043(8) -0.005(6) -0.007(6) 0.009(6)
C26 0.028(6) 0.053(10) 0.018(6) -0.010(6) 0.009(5) -0.014(6)
C27 0.032(7) 0.034(9) 0.026(7) -0.003(6) -0.002(5) -0.012(6)
C28 0.028(6) 0.026(8) 0.033(7) 0.000(6) 0.008(5) -0.001(5)
C29 0.030(7) 0.023(8) 0.036(7) 0.011(6) 0.022(6) 0.003(5)
C30 0.031(6) 0.019(7) 0.022(6) 0.004(5) 0.007(5) 0.007(5)
C31 0.019(6) 0.032(8) 0.029(7) 0.002(6) 0.005(5) 0.002(5)
C32 0.053(9) 0.047(11) 0.042(8) -0.002(7) -0.010(7) 0.004(7)
C33 0.017(6) 0.038(8) 0.023(6) -0.002(6) -0.005(5) -0.003(5)
C34 0.032(6) 0.031(8) 0.023(6) -0.003(6) -0.004(5) -0.001(5)
C35 0.037(7) 0.015(7) 0.046(8) 0.000(6) 0.001(6) -0.004(5)
C36 0.037(7) 0.032(8) 0.024(7) -0.015(6) -0.009(5) 0.003(6)
C37 0.030(7) 0.044(9) 0.024(7) -0.012(6) -0.003(5) 0.005(6)
C38 0.029(6) 0.030(8) 0.023(6) 0.000(5) 0.004(5) 0.001(5)
C39 0.024(6) 0.055(10) 0.007(5) 0.004(5) -0.005(4) 0.000(6)
C40 0.029(6) 0.019(7) 0.026(6) 0.002(5) -0.007(5) 0.001(5)
C41 0.039(7) 0.043(9) 0.025(7) 0.007(6) -0.013(6) -0.013(6)
C42 0.060(9) 0.012(7) 0.039(8) -0.002(6) -0.016(7) 0.003(6)
C43 0.047(8) 0.037(10) 0.033(8) 0.008(6) 0.001(6) 0.019(6)
C44 0.020(6) 0.051(10) 0.024(7) -0.003(6) -0.001(5) 0.014(6)
C45 0.024(6) 0.030(8) 0.017(6) 0.008(5) -0.006(5) -0.002(5)
C46 0.051(8) 0.032(9) 0.033(7) 0.003(6) 0.011(6) 0.003(6)
C47 0.068(9) 0.017(8) 0.046(8) 0.008(6) 0.024(7) -0.014(6)
C48 0.033(7) 0.048(10) 0.038(8) 0.012(7) 0.010(6) 0.001(6)
C49 0.027(7) 0.075(12) 0.035(8) 0.023(8) 0.014(6) 0.018(7)
C50 0.023(6) 0.039(9) 0.032(7) 0.009(6) 0.002(5) 0.003(5)
C51 0.023(6) 0.032(8) 0.029(7) 0.005(6) -0.003(5) 0.010(5)
C52 0.027(6) 0.043(9) 0.033(7) 0.001(6) 0.000(5) 0.000(6)
C53 0.040(8) 0.064(11) 0.018(6) 0.005(7) -0.005(6) 0.002(7)
C54 0.027(7) 0.045(10) 0.042(8) -0.001(7) -0.013(6) -0.010(6)
C55 0.041(7) 0.024(8) 0.039(8) 0.010(6) -0.001(6) -0.006(6)
C56 0.032(7) 0.038(9) 0.036(8) 0.001(6) -0.009(6) 0.002(6)
Cl1 0.0256(15) 0.0284(19) 0.0447(19) -0.0032(15) 0.0018(13) -0.0062(12)
Cl2 0.0236(15) 0.034(2) 0.0416(18) -0.0027(15) -0.0113(13) -0.0018(12)
Cl3 0.0263(16) 0.057(3) 0.0380(19) 0.0039(16) 0.0146(14) 0.0032(14)
Cl4 0.0348(16) 0.0285(19) 0.0358(17) -0.0056(14) -0.0077(13) 0.0071(13)
N1 0.030(5) 0.033(7) 0.020(5) 0.000(5) -0.001(4) -0.002(4)
N2 0.033(6) 0.032(7) 0.025(6) 0.005(5) -0.006(4) -0.005(5)
N3 0.021(5) 0.034(7) 0.039(6) 0.008(5) 0.001(4) 0.000(4)
N4 0.029(5) 0.026(6) 0.030(6) -0.001(5) -0.003(4) 0.004(4)
P1 0.0233(15) 0.0253(19) 0.0182(15) 0.0019(13) -0.0014(12) -0.0012(12)
P2 0.0255(15) 0.0241(19) 0.0181(15) -0.0003(13) -0.0004(12) 0.0022(13)
P3 0.0185(14) 0.0276(19) 0.0223(16) -0.0013(13) 0.0017(12) 0.0033(12)
P4 0.0254(15) 0.026(2) 0.0221(16) 0.0011(13) -0.0052(12) 0.0032(13)

loop_
_atom_type_symbol
_atom_type_description
_atom_type_scat_dispersion_real
_atom_type_scat_dispersion_imag
_atom_type_scat_source
C C 0.0033 0.0016 'International Tables Vol C Tables 4.2.6.8 and 6.1.1.4'
H H 0.0000 0.0000 'International Tables Vol C Tables 4.2.6.8 and 6.1.1.4'
N N 0.0061 0.0033 'International Tables Vol C Tables 4.2.6.8 and 6.1.1.4'
P P 0.1023 0.0942 'International Tables Vol C Tables 4.2.6.8 and 6.1.1.4'
Cl Cl 0.1484 0.1585 'International Tables Vol C Tables 4.2.6.8 and 6.1.1.4'
Au Au -2.0133 8.8022 'International Tables Vol C Tables 4.2.6.8 and 6.1.1.4'

loop_
_geom_angle_atom_site_label_1
_geom_angle_atom_site_label_2
_geom_angle_atom_site_label_3
_geom_angle
P1 Au1 Cl1 175.45(11)
P2 Au2 Cl2 172.28(11)
P3 Au3 Cl3 178.75(12)
P4 Au4 Cl4 172.87(11)
N2 C1 N1 114.5(10)
N2 C1 H1 122.8
N1 C1 H1 122.8
C3 C2 N2 109.1(9)
C3 C2 P1 132.3(8)
N2 C2 P1 118.6(8)
C2 C3 N1 107.0(10)
C2 C3 P2 126.4(8)
N1 C3 P2 126.6(8)
N1 C4 H4A 109.5
N1 C4 H4B 109.5
H4A C4 H4B 109.5
N1 C4 H4C 109.5
H4A C4 H4C 109.5
H4B C4 H4C 109.5
C10 C5 C6 119.1(10)
C10 C5 P1 122.2(9)
C6 C5 P1 118.5(9)
C7 C6 C5 122.4(12)
C7 C6 H6 118.8
C5 C6 H6 118.8
C6 C7 C8 118.7(11)
C6 C7 H7 120.7
C8 C7 H7 120.7
C9 C8 C7 119.8(11)
C9 C8 H8 120.1
C7 C8 H8 120.1
C8 C9 C10 121.2(12)
C8 C9 H9 119.4
C10 C9 H9 119.4
C5 C10 C9 118.8(10)
C5 C10 H10 120.6
C9 C10 H10 120.6
C12 C11 C16 119.1(11)
C12 C11 P1 119.6(8)
C16 C11 P1 121.2(10)
C11 C12 C13 121.0(11)
C11 C12 H12 119.5
C13 C12 H12 119.5
C12 C13 C14 117.1(13)
C12 C13 H13 121.4
C14 C13 H13 121.4
C15 C14 C13 122.5(12)
C15 C14 H14 118.8
C13 C14 H14 118.8
C14 C15 C16 118.6(11)
C14 C15 H15 120.7
C16 C15 H15 120.7
C15 C16 C11 121.5(12)
C15 C16 H16 119.2
C11 C16 H16 119.2
C22 C17 C18 117.8(11)
C22 C17 P2 121.6(9)
C18 C17 P2 120.6(9)
C19 C18 C17 118.9(12)
C19 C18 H18 120.5
C17 C18 H18 120.5
C20 C19 C18 122.5(13)
C20 C19 H19 118.7
C18 C19 H19 118.7
C19 C20 C21 119.6(13)
C19 C20 H20 120.2
C21 C20 H20 120.2
C22 C21 C20 117.4(12)
C22 C21 H21 121.3
C20 C21 H21 121.3
C21 C22 C17 123.6(12)
C21 C22 H22 118.2
C17 C22 H22 118.2
C24 C23 C28 119.6(12)
C24 C23 P2 118.5(9)
C28 C23 P2 121.7(9)
C25 C24 C23 120.1(12)
C25 C24 H24 120.0
C23 C24 H24 120.0
C24 C25 C26 120.9(13)
C24 C25 H25 119.6
C26 C25 H25 119.6
C27 C26 C25 119.6(12)
C27 C26 H26 120.2
C25 C26 H26 120.2
C26 C27 C28 121.3(12)
C26 C27 H27 119.3
C28 C27 H27 119.3
C27 C28 C23 118.4(12)
C27 C28 H28 120.8
C23 C28 H28 120.8
N4 C29 N3 115.6(10)
N4 C29 H29 122.2
N3 C29 H29 122.2
C31 C30 N4 112.3(10)
C31 C30 P3 130.0(8)
N4 C30 P3 117.7(8)
C30 C31 N3 104.2(10)
C30 C31 P4 128.4(8)
N3 C31 P4 127.2(9)
N3 C32 H32A 109.5
N3 C32 H32B 109.5
H32A C32 H32B 109.5
N3 C32 H32C 109.5
H32A C32 H32C 109.5
H32B C32 H32C 109.5
C34 C33 C38 120.1(11)
C34 C33 P3 118.3(9)
C38 C33 P3 121.5(10)
C33 C34 C35 122.3(11)
C33 C34 H34 118.8
C35 C34 H34 118.8
C34 C35 C36 118.1(11)
C34 C35 H35 120.9
C36 C35 H35 120.9
C37 C36 C35 118.9(11)
C37 C36 H36 120.6
C35 C36 H36 120.6
C36 C37 C38 121.2(11)
C36 C37 H37 119.4
C38 C37 H37 119.4
C33 C38 C37 119.3(12)
C33 C38 H38 120.3
C37 C38 H38 120.3
C44 C39 C40 117.7(12)
C44 C39 P3 121.3(9)
C40 C39 P3 121.0(9)
C39 C40 C41 121.8(11)
C39 C40 H40 119.1
C41 C40 H40 119.1
C42 C41 C40 118.2(12)
C42 C41 H41 120.9
C40 C41 H41 120.9
C43 C42 C41 120.7(12)
C43 C42 H42 119.6
C41 C42 H42 119.6
C44 C43 C42 119.3(12)
C44 C43 H43 120.3
C42 C43 H43 120.3
C43 C44 C39 122.2(12)
C43 C44 H44 118.9
C39 C44 H44 118.9
C50 C45 C46 118.9(11)
C50 C45 P4 118.7(10)
C46 C45 P4 122.4(9)
C47 C46 C45 118.3(12)
C47 C46 H46 120.8
C45 C46 H46 120.8
C48 C47 C46 121.4(13)
C48 C47 H47 119.3
C46 C47 H47 119.3
C47 C48 C49 120.1(12)
C47 C48 H48 119.9
C49 C48 H48 119.9
C50 C49 C48 120.4(12)
C50 C49 H49 119.8
C48 C49 H49 119.8
C49 C50 C45 120.8(13)
C49 C50 H50 119.6
C45 C50 H50 119.6
C56 C51 C52 120.8(11)
C56 C51 P4 119.0(9)
C52 C51 P4 120.0(10)
C53 C52 C51 116.7(12)
C53 C52 H52 121.7
C51 C52 H52 121.7
C54 C53 C52 122.3(12)
C54 C53 H53 118.9
C52 C53 H53 118.9
C53 C54 C55 120.3(11)
C53 C54 H54 119.9
C55 C54 H54 119.9
C56 C55 C54 119.4(12)
C56 C55 H55 120.3
C54 C55 H55 120.3
C55 C56 C51 120.6(12)
C55 C56 H56 119.7
C51 C56 H56 119.7
C1 N1 C3 106.3(9)
C1 N1 C4 123.3(10)
C3 N1 C4 130.4(9)
C1 N2 C2 103.2(9)
C29 N3 C31 105.8(10)
C29 N3 C32 124.3(10)
C31 N3 C32 129.9(11)
C29 N4 C30 102.1(9)
C2 P1 C5 103.1(5)
C2 P1 C11 104.3(5)
C5 P1 C11 107.3(5)
C2 P1 Au1 113.9(4)
C5 P1 Au1 111.7(4)
C11 P1 Au1 115.5(4)
C17 P2 C23 108.3(5)
C17 P2 C3 105.8(5)
C23 P2 C3 107.0(5)
C17 P2 Au2 112.5(4)
C23 P2 Au2 107.8(4)
C3 P2 Au2 115.2(4)
C30 P3 C39 107.5(5)
C30 P3 C33 102.8(5)
C39 P3 C33 107.2(5)
C30 P3 Au3 113.4(4)
C39 P3 Au3 113.1(4)
C33 P3 Au3 112.1(4)
C45 P4 C31 108.2(6)
C45 P4 C51 107.0(5)
C31 P4 C51 106.9(5)
C45 P4 Au4 113.0(4)
C31 P4 Au4 112.8(4)
C51 P4 Au4 108.6(4)

loop_
_geom_bond_atom_site_label_1
_geom_bond_atom_site_label_2
_geom_bond_distance
Au1 P1 2.239(3)
Au1 Cl1 2.298(3)
Au2 P2 2.236(3)
Au2 Cl2 2.290(3)
Au3 P3 2.219(3)
Au3 Cl3 2.277(3)
Au4 P4 2.242(3)
Au4 Cl4 2.293(3)
C1 N2 1.314(14)
C1 N1 1.347(13)
C1 H1 0.9500
C2 C3 1.364(15)
C2 N2 1.438(13)
C2 P1 1.789(11)
C3 N1 1.382(13)
C3 P2 1.815(11)
C4 N1 1.454(14)
C4 H4A 0.9800
C4 H4B 0.9800
C4 H4C 0.9800
C5 C10 1.358(15)
C5 C6 1.384(17)
C5 P1 1.818(11)
C6 C7 1.367(16)
C6 H6 0.9500
C7 C8 1.388(17)
C7 H7 0.9500
C8 C9 1.354(17)
C8 H8 0.9500
C9 C10 1.420(14)
C9 H9 0.9500
C10 H10 0.9500
C11 C12 1.373(16)
C11 C16 1.394(15)
C11 P1 1.823(12)
C12 C13 1.407(17)
C12 H12 0.9500
C13 C14 1.408(17)
C13 H13 0.9500
C14 C15 1.360(18)
C14 H14 0.9500
C15 C16 1.376(17)
C15 H15 0.9500
C16 H16 0.9500
C17 C22 1.362(15)
C17 C18 1.399(16)
C17 P2 1.809(12)
C18 C19 1.364(18)
C18 H18 0.9500
C19 C20 1.342(18)
C19 H19 0.9500
C20 C21 1.405(18)
C20 H20 0.9500
C21 C22 1.360(16)
C21 H21 0.9500
C22 H22 0.9500
C23 C24 1.397(17)
C23 C28 1.410(15)
C23 P2 1.810(13)
C24 C25 1.372(16)
C24 H24 0.9500
C25 C26 1.390(16)
C25 H25 0.9500
C26 C27 1.364(17)
C26 H26 0.9500
C27 C28 1.403(16)
C27 H27 0.9500
C28 H28 0.9500
C29 N4 1.316(14)
C29 N3 1.342(14)
C29 H29 0.9500
C30 C31 1.379(15)
C30 N4 1.386(13)
C30 P3 1.806(11)
C31 N3 1.398(13)
C31 P4 1.802(12)
C32 N3 1.455(15)
C32 H32A 0.9800
C32 H32B 0.9800
C32 H32C 0.9800
C33 C34 1.354(16)
C33 C38 1.372(15)
C33 P3 1.835(12)
C34 C35 1.401(16)
C34 H34 0.9500
C35 C36 1.407(16)
C35 H35 0.9500
C36 C37 1.387(17)
C36 H36 0.9500
C37 C38 1.399(16)
C37 H37 0.9500
C38 H38 0.9500
C39 C44 1.376(16)
C39 C40 1.383(15)
C39 P3 1.811(13)
C40 C41 1.398(16)
C40 H40 0.9500
C41 C42 1.385(17)
C41 H41 0.9500
C42 C43 1.382(17)
C42 H42 0.9500
C43 C44 1.371(18)
C43 H43 0.9500
C44 H44 0.9500
C45 C50 1.389(15)
C45 C46 1.413(17)
C45 P4 1.799(12)
C46 C47 1.391(16)
C46 H46 0.9500
C47 C48 1.358(17)
C47 H47 0.9500
C48 C49 1.371(19)
C48 H48 0.9500
C49 C50 1.367(17)
C49 H49 0.9500
C50 H50 0.9500
C51 C56 1.391(17)
C51 C52 1.420(16)
C51 P4 1.819(12)
C52 C53 1.396(16)
C52 H52 0.9500
C53 C54 1.369(18)
C53 H53 0.9500
C54 C55 1.394(17)
C54 H54 0.9500
C55 C56 1.376(16)
C55 H55 0.9500
C56 H56 0.9500

loop_
_geom_torsion_atom_site_label_1
_geom_torsion_atom_site_label_2
_geom_torsion_atom_site_label_3
_geom_torsion_atom_site_label_4
_geom_torsion
N2 C2 C3 N1 -0.6(13)
P1 C2 C3 N1 177.5(9)
N2 C2 C3 P2 -179.3(8)
P1 C2 C3 P2 -1.2(17)
C10 C5 C6 C7 1.3(19)
P1 C5 C6 C7 177.1(10)
C5 C6 C7 C8 -2.0(19)
C6 C7 C8 C9 1.8(19)
C7 C8 C9 C10 -0.8(19)
C6 C5 C10 C9 -0.3(17)
P1 C5 C10 C9 -176.0(9)
C8 C9 C10 C5 0.1(18)
C16 C11 C12 C13 1.7(18)
P1 C11 C12 C13 178.4(10)
C11 C12 C13 C14 -4.0(19)
C12 C13 C14 C15 3(2)
C13 C14 C15 C16 -0.6(19)
C14 C15 C16 C11 -2.0(18)
C12 C11 C16 C15 1.4(17)
P1 C11 C16 C15 -175.2(9)
C22 C17 C18 C19 -0.8(18)
P2 C17 C18 C19 179.9(10)
C17 C18 C19 C20 1(2)
C18 C19 C20 C21 -3(2)
C19 C20 C21 C22 4.3(19)
C20 C21 C22 C17 -5(2)
C18 C17 C22 C21 2.9(19)
P2 C17 C22 C21 -177.9(10)
C28 C23 C24 C25 -0.3(17)
P2 C23 C24 C25 -175.8(9)
C23 C24 C25 C26 2.1(18)
C24 C25 C26 C27 -2.8(18)
C25 C26 C27 C28 1.7(17)
C26 C27 C28 C23 0.1(17)
C24 C23 C28 C27 -0.8(16)
P2 C23 C28 C27 174.6(8)
N4 C30 C31 N3 1.1(14)
P3 C30 C31 N3 -175.7(9)
N4 C30 C31 P4 -175.5(9)
P3 C30 C31 P4 7.7(18)
C38 C33 C34 C35 -1.6(18)
P3 C33 C34 C35 -179.7(9)
C33 C34 C35 C36 2.4(17)
C34 C35 C36 C37 -1.1(17)
C35 C36 C37 C38 -0.8(17)
C34 C33 C38 C37 -0.3(17)
P3 C33 C38 C37 177.7(8)
C36 C37 C38 C33 1.5(17)
C44 C39 C40 C41 -1.6(17)
P3 C39 C40 C41 179.4(9)
C39 C40 C41 C42 1.0(17)
C40 C41 C42 C43 -0.2(18)
C41 C42 C43 C44 -0.1(19)
C42 C43 C44 C39 -0.5(19)
C40 C39 C44 C43 1.3(18)
P3 C39 C44 C43 -179.7(10)
C50 C45 C46 C47 -0.9(17)
P4 C45 C46 C47 176.8(10)
C45 C46 C47 C48 3(2)
C46 C47 C48 C49 -4(2)
C47 C48 C49 C50 3(2)
C48 C49 C50 C45 -0.9(19)
C46 C45 C50 C49 0.0(17)
P4 C45 C50 C49 -177.8(9)
C56 C51 C52 C53 -0.4(18)
P4 C51 C52 C53 173.9(9)
C51 C52 C53 C54 2.1(19)
C52 C53 C54 C55 -2(2)
C53 C54 C55 C56 0(2)
C54 C55 C56 C51 2(2)
C52 C51 C56 C55 -1.5(19)
P4 C51 C56 C55 -175.9(10)
N2 C1 N1 C3 -1.3(14)
N2 C1 N1 C4 -179.2(11)
C2 C3 N1 C1 1.1(13)
P2 C3 N1 C1 179.8(9)
C2 C3 N1 C4 178.7(12)
P2 C3 N1 C4 -2.6(18)
N1 C1 N2 C2 0.9(14)
C3 C2 N2 C1 -0.2(13)
P1 C2 N2 C1 -178.6(9)
N4 C29 N3 C31 2.0(14)
N4 C29 N3 C32 -179.0(11)
C30 C31 N3 C29 -1.7(13)
P4 C31 N3 C29 174.9(9)
C30 C31 N3 C32 179.3(12)
P4 C31 N3 C32 -4.0(19)
N3 C29 N4 C30 -1.2(14)
C31 C30 N4 C29 0.0(14)
P3 C30 N4 C29 177.2(8)
C3 C2 P1 C5 164.0(11)
N2 C2 P1 C5 -18.0(10)
C3 C2 P1 C11 -83.9(12)
N2 C2 P1 C11 94.0(9)
C3 C2 P1 Au1 42.8(13)
N2 C2 P1 Au1 -139.2(8)
C10 C5 P1 C2 105.7(10)
C6 C5 P1 C2 -70.0(11)
C10 C5 P1 C11 -4.1(11)
C6 C5 P1 C11 -179.7(10)
C10 C5 P1 Au1 -131.6(9)
C6 C5 P1 Au1 52.7(10)
C12 C11 P1 C2 -25.2(10)
C16 C11 P1 C2 151.4(9)
C12 C11 P1 C5 83.8(10)
C16 C11 P1 C5 -99.6(9)
C12 C11 P1 Au1 -150.9(8)
C16 C11 P1 Au1 25.7(10)
Cl1 Au1 P1 C2 112.9(14)
Cl1 Au1 P1 C5 -3.5(15)
Cl1 Au1 P1 C11 -126.5(14)
C22 C17 P2 C23 -66.2(11)
C18 C17 P2 C23 113.1(10)
C22 C17 P2 C3 179.5(10)
C18 C17 P2 C3 -1.3(11)
C22 C17 P2 Au2 52.9(11)
C18 C17 P2 Au2 -127.9(9)
C24 C23 P2 C17 168.0(9)
C28 C23 P2 C17 -7.5(11)
C24 C23 P2 C3 -78.4(10)
C28 C23 P2 C3 106.1(10)
C24 C23 P2 Au2 46.0(10)
C28 C23 P2 Au2 -129.5(9)
C2 C3 P2 C17 -102.4(11)
N1 C3 P2 C17 79.2(11)
C2 C3 P2 C23 142.3(10)
N1 C3 P2 C23 -36.2(11)
C2 C3 P2 Au2 22.6(12)
N1 C3 P2 Au2 -155.9(9)
Cl2 Au2 P2 C17 -95.6(9)
Cl2 Au2 P2 C23 23.7(10)
Cl2 Au2 P2 C3 143.0(9)
C31 C30 P3 C39 -100.1(12)
N4 C30 P3 C39 83.3(10)
C31 C30 P3 C33 146.9(12)
N4 C30 P3 C33 -29.7(10)
C31 C30 P3 Au3 25.7(13)
N4 C30 P3 Au3 -150.9(8)
C44 C39 P3 C30 148.2(9)
C40 C39 P3 C30 -32.8(11)
C44 C39 P3 C33 -101.8(10)
C40 C39 P3 C33 77.2(10)
C44 C39 P3 Au3 22.3(10)
C40 C39 P3 Au3 -158.7(8)
C34 C33 P3 C30 -81.7(10)
C38 C33 P3 C30 100.2(10)
C34 C33 P3 C39 165.1(9)
C38 C33 P3 C39 -13.0(11)
C34 C33 P3 Au3 40.4(10)
C38 C33 P3 Au3 -137.6(8)
Cl3 Au3 P3 C30 126(6)
Cl3 Au3 P3 C39 -111(6)
Cl3 Au3 P3 C33 10(6)
C50 C45 P4 C31 155.5(9)
C46 C45 P4 C31 -22.2(11)
C50 C45 P4 C51 -89.6(9)
C46 C45 P4 C51 92.7(10)
C50 C45 P4 Au4 29.9(10)
C46 C45 P4 Au4 -147.8(9)
C30 C31 P4 C45 -96.4(12)
N3 C31 P4 C45 87.7(11)
C30 C31 P4 C51 148.7(11)
N3 C31 P4 C51 -27.2(12)
C30 C31 P4 Au4 29.3(12)
N3 C31 P4 Au4 -146.6(10)
C56 C51 P4 C45 176.8(10)
C52 C51 P4 C45 2.5(11)
C56 C51 P4 C31 -67.4(11)
C52 C51 P4 C31 118.2(10)
C56 C51 P4 Au4 54.6(10)
C52 C51 P4 Au4 -119.8(9)
Cl4 Au4 P4 C45 -85.6(10)
Cl4 Au4 P4 C31 151.3(9)
Cl4 Au4 P4 C51 32.9(11)
